data_4510143
loop_
_publ_author_name
'Henline, Kylie M.'
'Wang, Charles'
'Pike, Robert D.'
'Ahern, John C.'
'Sousa, Bryer'
'Patterson, Howard H.'
'Kerr, Andrew T.'
'Cahill, Christopher L.'

_publ_section_title
;
 Structure, Dynamics, and Photophysics in the Copper(I)
 Iodide--Tetrahydrothiophene System
;
_journal_issue 3
_journal_name_full 'Crystal Growth &amp; Design'
_journal_page_first 1449
_journal_paper_doi 10.1021/cg500005p
_journal_volume 14
_journal_year 2014
_chemical_formula_moiety 'C30 H59 Cu10 I10 N S7'
_chemical_formula_sum 'C30 H59 Cu10 I10 N S7'
_chemical_formula_weight 2562.60
_chemical_name_systematic
;
 ?
;
_space_group_crystal_system monoclinic
_space_group_IT_number 11
_space_group_name_Hall '-P 2yb'
_space_group_name_H-M_alt 'P 1 21/m 1'
_symmetry_space_group_name_Hall '-P 2yb'
_symmetry_space_group_name_H-M 'P 1 21/m 1'
_atom_sites_solution_hydrogens geom
_audit_creation_method SHELXL-2013
_cell_angle_alpha 90
_cell_angle_beta 97.434(2)
_cell_angle_gamma 90
_cell_formula_units_Z 2
_cell_length_a 11.9107(4)
_cell_length_b 12.2273(4)
_cell_length_c 21.0371(6)
_cell_measurement_reflns_used 8481
_cell_measurement_temperature 123(2)
_cell_measurement_theta_max 58.33
_cell_measurement_theta_min 3.74
_cell_volume 3038.00(17)
_computing_cell_refinement 'SAINTPLUS (Bruker AXS, 2004)'
_computing_data_collection 'APEX2 (Bruker AXS, 2004)'
_computing_data_reduction SAINTPLUS
_computing_molecular_graphics 'SHELXLE (Hubschle, 2011)'
_computing_publication_material 'Mercury 3.1 (CCDC, 2013)'
_computing_structure_refinement 'SHELXL-2013 (Sheldrick, 2013)'
_computing_structure_solution 'SHELXS97 (Sheldrick, 1997)'
_diffrn_ambient_temperature 123(2)
_diffrn_measured_fraction_theta_full 0.960
_diffrn_measured_fraction_theta_max 0.975
_diffrn_measurement_device_type 'Bruker SMART APEX II CCD'
_diffrn_measurement_method '\w and \y'
_diffrn_radiation_monochromator graphite
_diffrn_radiation_type CuK\a
_diffrn_radiation_wavelength 1.54178
_diffrn_reflns_av_R_equivalents 0.0885
_diffrn_reflns_av_unetI/netI 0.0573
_diffrn_reflns_Laue_measured_fraction_full 0.960
_diffrn_reflns_Laue_measured_fraction_max 0.975
_diffrn_reflns_limit_h_max 13
_diffrn_reflns_limit_h_min -13
_diffrn_reflns_limit_k_max 14
_diffrn_reflns_limit_k_min -12
_diffrn_reflns_limit_l_max 23
_diffrn_reflns_limit_l_min -24
_diffrn_reflns_number 31339
_diffrn_reflns_point_group_measured_fraction_full 0.960
_diffrn_reflns_point_group_measured_fraction_max 0.975
_diffrn_reflns_theta_full 67.679
_diffrn_reflns_theta_max 66.997
_diffrn_reflns_theta_min 2.118
_exptl_absorpt_coefficient_mu 46.043
_exptl_absorpt_correction_T_max 0.2585
_exptl_absorpt_correction_T_min 0.0225
_exptl_absorpt_correction_type numerical
_exptl_absorpt_process_details 'SADABS (Sheldrick, 2004)'
_exptl_crystal_colour colorless
_exptl_crystal_density_diffrn 2.801
_exptl_crystal_description prism
_exptl_crystal_F_000 2356
_exptl_crystal_size_max 0.375
_exptl_crystal_size_mid 0.118
_exptl_crystal_size_min 0.088
_refine_diff_density_max 1.824
_refine_diff_density_min -1.748
_refine_diff_density_rms 0.277
_refine_ls_extinction_method none
_refine_ls_goodness_of_fit_ref 1.140
_refine_ls_hydrogen_treatment constr
_refine_ls_matrix_type full
_refine_ls_number_parameters 396
_refine_ls_number_reflns 5556
_refine_ls_number_restraints 314
_refine_ls_restrained_S_all 1.111
_refine_ls_R_factor_all 0.0686
_refine_ls_R_factor_gt 0.0545
_refine_ls_shift/su_max 0.000
_refine_ls_shift/su_mean 0.000
_refine_ls_structure_factor_coef Fsqd
_refine_ls_weighting_details
;
 w=1/[\s^2^(Fo^2^)+(0.0627P)^2^+46.5205P]
 where P=(Fo^2^+2Fc^2^)/3
;
_refine_ls_weighting_scheme calc
_refine_ls_wR_factor_gt 0.1428
_refine_ls_wR_factor_ref 0.1531
_reflns_Friedel_coverage 0.000
_reflns_number_gt 4543
_reflns_number_total 5556
_reflns_threshold_expression 'I > 2\s(I)'
_cod_data_source_file cg500005p_si_003.cif
_cod_data_source_block P21onm
_cod_database_code 4510143
_shelx_space_group_comment
;
The symmetry employed for this shelxl refinement is uniquely defined
by the following loop, which should always be used as a source of
symmetry information in preference to the above space-group names.
They are only intended as comments.
;
_shelxl_version_number 2013-2

loop_
_space_group_symop_operation_xyz
'x, y, z'
'-x, y+1/2, -z'
'-x, -y, -z'
'x, -y-1/2, z'

loop_
_atom_site_label
_atom_site_type_symbol
_atom_site_fract_x
_atom_site_fract_y
_atom_site_fract_z
_atom_site_U_iso_or_equiv
_atom_site_adp_type
_atom_site_occupancy
_atom_site_site_symmetry_order
_atom_site_calc_flag
_atom_site_refinement_flags_posn
_atom_site_refinement_flags_adp
_atom_site_refinement_flags_occupancy
_atom_site_disorder_assembly
_atom_site_disorder_group
I1 I 0.30959(6) 0.06863(6) 0.02060(3) 0.0287(2) Uani 1 1 d . . . . .
I2 I 0.40801(8) 0.2500 -0.31767(5) 0.0253(2) Uani 1 2 d S T P . .
I3 I 0.05462(8) 0.2500 -0.42103(5) 0.0316(3) Uani 1 2 d S T P . .
I4 I 0.13520(7) 0.06608(9) -0.24247(4) 0.0427(3) Uani 1 1 d . . . . .
I5 I 0.75888(9) 0.2500 0.29586(5) 0.0451(4) Uani 1 2 d S T P C .
I6 I 0.55075(10) 0.2500 0.45763(5) 0.0359(3) Uani 1 2 d S T P C .
I7 I 0.44244(7) 0.06280(8) 0.28244(4) 0.0373(2) Uani 1 1 d . . . . .
Cu1 Cu 0.27403(19) 0.2500 -0.04439(11) 0.0257(5) Uani 1 2 d S T P A .
Cu2 Cu 0.3445(2) 0.2500 0.08556(11) 0.0292(6) Uani 1 2 d S T P . .
Cu3 Cu 0.2592(2) 0.2500 -0.23502(11) 0.0320(6) Uani 1 2 d S T P A .
Cu4 Cu 0.21159(14) 0.35870(16) -0.34700(8) 0.0298(4) Uani 1 1 d . . . . .
Cu5 Cu 0.0448(2) 0.2500 -0.20750(12) 0.0526(9) Uani 1 2 d S T P . .
Cu6 Cu 0.5408(2) 0.2500 0.25296(12) 0.0397(7) Uani 1 2 d S T P C .
Cu7 Cu 0.61385(16) 0.35837(19) 0.36119(9) 0.0406(5) Uani 1 1 d . . . . .
Cu8 Cu 0.3324(2) 0.2500 0.27770(13) 0.0350(9) Uani 0.902(9) 2 d S T P C .
S1 S 0.3684(3) 0.2500 -0.13488(17) 0.0224(8) Uani 1 2 d DS TU P . .
C1 C 0.4673(17) 0.1348(16) -0.138(3) 0.023(5) Uani 0.5 1 d D U P A -1
H1A H 0.4750 0.0930 -0.0971 0.028 Uiso 0.5 1 calc R U P A -1
H1B H 0.4406 0.0848 -0.1736 0.028 Uiso 0.5 1 calc R U P A -1
C2 C 0.5798(15) 0.1872(18) -0.1480(12) 0.026(4) Uani 0.5 1 d D U P A -1
H2A H 0.6430 0.1386 -0.1309 0.031 Uiso 0.5 1 calc R U P A -1
H2B H 0.5828 0.1977 -0.1944 0.031 Uiso 0.5 1 calc R U P A -1
C3 C 0.5917(15) 0.2971(19) -0.1137(14) 0.033(5) Uani 0.5 1 d D U P A -1
H3A H 0.6079 0.2866 -0.0668 0.040 Uiso 0.5 1 calc R U P A -1
H3B H 0.6540 0.3402 -0.1283 0.040 Uiso 0.5 1 calc R U P A -1
C4 C 0.4793(17) 0.3551(17) -0.131(3) 0.033(6) Uani 0.5 1 d D U P A -1
H4A H 0.4772 0.3924 -0.1729 0.039 Uiso 0.5 1 calc R U P A -1
H4B H 0.4680 0.4104 -0.0980 0.039 Uiso 0.5 1 calc R U P A -1
S2 S 0.0858(3) 0.2500 -0.09554(17) 0.0252(8) Uani 1 2 d DS TU P A .
C5 C -0.001(2) 0.1502(15) -0.0574(16) 0.029(5) Uani 0.5 1 d D U P A -1
H5A H -0.0268 0.0902 -0.0874 0.035 Uiso 0.5 1 calc R U P A -1
H5B H 0.0420 0.1186 -0.0184 0.035 Uiso 0.5 1 calc R U P A -1
C6 C -0.1018(17) 0.2173(15) -0.0408(12) 0.029(5) Uani 0.5 1 d D U P A -1
H6A H -0.1609 0.2213 -0.0784 0.035 Uiso 0.5 1 calc R U P A -1
H6B H -0.1350 0.1819 -0.0052 0.035 Uiso 0.5 1 calc R U P A -1
C7 C -0.0614(18) 0.3314(17) -0.0211(10) 0.029(4) Uani 0.5 1 d D U P A -1
H7A H -0.0150 0.3299 0.0214 0.035 Uiso 0.5 1 calc R U P A -1
H7B H -0.1267 0.3808 -0.0190 0.035 Uiso 0.5 1 calc R U P A -1
C8 C 0.009(2) 0.3701(15) -0.0722(14) 0.027(4) Uani 0.5 1 d D U P A -1
H8A H 0.0625 0.4279 -0.0548 0.032 Uiso 0.5 1 calc R U P A -1
H8B H -0.0407 0.4000 -0.1095 0.032 Uiso 0.5 1 calc R U P A -1
S4 S -0.1481(5) 0.2930(5) -0.2290(3) 0.0306(13) Uani 0.5 1 d D U P B -1
C13 C -0.210(2) 0.1578(17) -0.2507(9) 0.042(5) Uani 0.5 1 d D U P B -1
H13A H -0.1642 0.0983 -0.2288 0.050 Uiso 0.5 1 calc R U P B -1
H13B H -0.2886 0.1525 -0.2399 0.050 Uiso 0.5 1 calc R U P B -1
C14 C -0.209(3) 0.154(2) -0.3236(10) 0.041(6) Uani 0.5 1 d D U P B -1
H14A H -0.1309 0.1387 -0.3332 0.050 Uiso 0.5 1 calc R U P B -1
H14B H -0.2592 0.0951 -0.3428 0.050 Uiso 0.5 1 calc R U P B -1
C15 C -0.2488(19) 0.265(3) -0.3507(8) 0.046(5) Uani 0.5 1 d D U P B -1
H15A H -0.3304 0.2749 -0.3475 0.055 Uiso 0.5 1 calc R U P B -1
H15B H -0.2368 0.2707 -0.3962 0.055 Uiso 0.5 1 calc R U P B -1
C16 C -0.178(3) 0.350(2) -0.3103(10) 0.038(6) Uani 0.5 1 d D U P B -1
H16A H -0.2210 0.4193 -0.3095 0.046 Uiso 0.5 1 calc R U P B -1
H16B H -0.1070 0.3645 -0.3282 0.046 Uiso 0.5 1 calc R U P B -1
S5 S 0.5261(3) 0.2500 0.14253(17) 0.0245(8) Uani 1 2 d DS TU P C .
C17 C 0.615(2) 0.1333(16) 0.1254(19) 0.029(6) Uani 0.5 1 d D U P C -1
H17A H 0.6279 0.0831 0.1626 0.035 Uiso 0.5 1 calc R U P C -1
H17B H 0.5804 0.0921 0.0875 0.035 Uiso 0.5 1 calc R U P C -1
C18 C 0.7264(15) 0.1860(18) 0.1126(13) 0.030(4) Uani 0.5 1 d D U P C -1
H18A H 0.7751 0.1988 0.1538 0.036 Uiso 0.5 1 calc R U P C -1
H18B H 0.7670 0.1361 0.0864 0.036 Uiso 0.5 1 calc R U P C -1
C19 C 0.7035(17) 0.2938(16) 0.0776(11) 0.024(4) Uani 0.5 1 d D U P C -1
H19A H 0.6740 0.2807 0.0321 0.029 Uiso 0.5 1 calc R U P C -1
H19B H 0.7740 0.3373 0.0796 0.029 Uiso 0.5 1 calc R U P C -1
C20 C 0.616(2) 0.3537(16) 0.1111(17) 0.022(5) Uani 0.5 1 d D U P C -1
H20A H 0.5700 0.4024 0.0806 0.027 Uiso 0.5 1 calc R U P C -1
H20B H 0.6544 0.3989 0.1466 0.027 Uiso 0.5 1 calc R U P C -1
S6 S 0.2389(4) 0.265(2) 0.1720(2) 0.025(4) Uani 0.5 1 d D U P C -1
C21 C 0.1257(17) 0.1614(16) 0.1622(16) 0.033(5) Uani 0.5 1 d D U P C -1
H21A H 0.1208 0.1261 0.1196 0.040 Uiso 0.5 1 calc R U P C -1
H21B H 0.1388 0.1045 0.1958 0.040 Uiso 0.5 1 calc R U P C -1
C22 C 0.0180(14) 0.2264(16) 0.1688(13) 0.037(5) Uani 0.5 1 d D U P C -1
H22A H -0.0489 0.1874 0.1469 0.044 Uiso 0.5 1 calc R U P C -1
H22B H 0.0086 0.2344 0.2146 0.044 Uiso 0.5 1 calc R U P C -1
C23 C 0.0281(16) 0.3388(16) 0.1385(12) 0.033(5) Uani 0.5 1 d D U P C -1
H23A H 0.0246 0.3327 0.0914 0.039 Uiso 0.5 1 calc R U P C -1
H23B H -0.0336 0.3877 0.1485 0.039 Uiso 0.5 1 calc R U P C -1
C24 C 0.1425(18) 0.3821(17) 0.1679(13) 0.028(5) Uani 0.5 1 d D U P C -1
H24A H 0.1380 0.4118 0.2113 0.034 Uiso 0.5 1 calc R U P C -1
H24B H 0.1686 0.4408 0.1410 0.034 Uiso 0.5 1 calc R U P C -1
S3 S 0.7221(2) 0.5021(3) 0.40647(12) 0.0294(6) Uani 1 1 d D . . . .
C9 C 0.8358(10) 0.4482(12) 0.4659(5) 0.038(3) Uani 1 1 d D U . . .
H9A H 0.8266 0.3685 0.4718 0.045 Uiso 1 1 calc R U . . .
H9B H 0.9109 0.4619 0.4521 0.045 Uiso 1 1 calc R U . . .
C10 C 0.8240(12) 0.5094(14) 0.5275(6) 0.051(4) Uani 1 1 d D U . . .
H10A H 0.8590 0.4666 0.5649 0.061 Uiso 1 1 calc R U . . .
H10B H 0.8632 0.5808 0.5277 0.061 Uiso 1 1 calc R U . . .
C11 C 0.7005(12) 0.5267(15) 0.5320(6) 0.052(4) Uani 1 1 d D U . . .
H11A H 0.6909 0.5821 0.5652 0.062 Uiso 1 1 calc R U . . .
H11B H 0.6653 0.4575 0.5438 0.062 Uiso 1 1 calc R U . . .
C12 C 0.6444(12) 0.5659(13) 0.4667(5) 0.046(4) Uani 1 1 d D U . . .
H12A H 0.6485 0.6466 0.4639 0.055 Uiso 1 1 calc R U . . .
H12B H 0.5638 0.5437 0.4599 0.055 Uiso 1 1 calc R U . . .
C29 C 0.135(2) 0.275(5) 0.3577(10) 0.05(2) Uani 0.5 1 d . U P C -1
C30 C 0.035(2) 0.273(7) 0.3863(15) 0.07(2) Uani 0.5 1 d . U P C -1
H30A H 0.0206 0.3459 0.4026 0.105 Uiso 0.5 1 calc R U P C -1
H30B H 0.0432 0.2204 0.4219 0.105 Uiso 0.5 1 calc R U P C -1
H30C H -0.0284 0.2508 0.3545 0.105 Uiso 0.5 1 calc R U P C -1
N1 N 0.2116(15) 0.2696(19) 0.3354(8) 0.030(5) Uiso 0.5 1 d . . P C -1
Cu9 Cu 0.421(3) 0.2500 0.3481(13) 0.042(9) Uani 0.098(9) 2 d S T P C .

loop_
_atom_site_aniso_label
_atom_site_aniso_U_11
_atom_site_aniso_U_22
_atom_site_aniso_U_33
_atom_site_aniso_U_23
_atom_site_aniso_U_13
_atom_site_aniso_U_12
I1 0.0254(4) 0.0361(4) 0.0227(4) 0.0042(3) -0.0039(3) -0.0009(3)
I2 0.0160(5) 0.0391(6) 0.0199(5) 0.000 -0.0012(3) 0.000
I3 0.0184(5) 0.0554(7) 0.0192(5) 0.000 -0.0039(4) 0.000
I4 0.0364(5) 0.0699(7) 0.0213(4) 0.0047(4) 0.0020(3) -0.0211(4)
I5 0.0151(5) 0.0997(11) 0.0197(5) 0.000 -0.0005(4) 0.000
I6 0.0364(6) 0.0469(7) 0.0267(6) 0.000 0.0122(4) 0.000
I7 0.0226(4) 0.0574(6) 0.0303(4) -0.0006(4) -0.0031(3) 0.0027(3)
Cu1 0.0219(12) 0.0359(14) 0.0182(11) 0.000 -0.0017(9) 0.000
Cu2 0.0203(12) 0.0464(16) 0.0196(12) 0.000 -0.0023(9) 0.000
Cu3 0.0217(13) 0.0559(18) 0.0172(11) 0.000 -0.0021(9) 0.000
Cu4 0.0237(9) 0.0435(11) 0.0212(8) -0.0020(7) -0.0014(6) 0.0021(7)
Cu5 0.0202(14) 0.119(3) 0.0173(13) 0.000 -0.0029(10) 0.000
Cu6 0.0200(13) 0.077(2) 0.0211(12) 0.000 -0.0020(9) 0.000
Cu7 0.0282(10) 0.0697(15) 0.0230(9) 0.0032(9) -0.0004(7) -0.0117(9)
Cu8 0.0205(15) 0.060(2) 0.0245(15) 0.000 0.0015(11) 0.000
S1 0.0219(19) 0.029(2) 0.0154(17) 0.000 -0.0011(13) 0.000
C1 0.015(9) 0.035(7) 0.020(14) 0.002(11) 0.004(10) -0.001(5)
C2 0.016(6) 0.037(8) 0.023(11) 0.005(8) -0.001(8) -0.005(7)
C3 0.025(6) 0.045(10) 0.027(12) -0.004(7) 0.000(10) -0.010(7)
C4 0.030(9) 0.036(7) 0.031(17) -0.009(13) 0.001(13) -0.008(5)
S2 0.0208(19) 0.038(2) 0.0165(17) 0.000 0.0012(13) 0.000
C5 0.026(11) 0.034(9) 0.028(13) 0.000(9) 0.008(9) 0.001(8)
C6 0.019(8) 0.039(13) 0.030(10) 0.005(8) 0.004(7) 0.002(6)
C7 0.020(10) 0.041(12) 0.024(10) -0.004(8) -0.001(7) 0.005(8)
C8 0.019(11) 0.033(8) 0.026(13) 0.001(9) -0.006(8) 0.000(7)
S4 0.022(3) 0.047(3) 0.022(3) -0.005(2) 0.002(2) -0.003(2)
C13 0.040(13) 0.062(10) 0.023(9) -0.007(8) 0.002(9) -0.026(11)
C14 0.036(14) 0.063(10) 0.025(9) -0.009(7) 0.003(10) -0.027(11)
C15 0.036(10) 0.072(14) 0.027(6) -0.001(9) -0.005(7) -0.023(11)
C16 0.031(16) 0.058(9) 0.023(8) -0.003(8) -0.006(10) -0.007(11)
S5 0.0165(18) 0.038(2) 0.0182(17) 0.000 -0.0025(13) 0.000
C17 0.031(11) 0.028(7) 0.025(16) 0.001(10) -0.001(10) 0.001(7)
C18 0.019(8) 0.041(9) 0.027(12) -0.005(8) -0.005(8) 0.006(7)
C19 0.019(9) 0.034(9) 0.019(10) -0.009(6) -0.002(6) -0.008(6)
C20 0.019(10) 0.028(7) 0.018(14) -0.005(8) -0.008(8) -0.004(6)
S6 0.016(2) 0.038(13) 0.0193(19) 0.000(3) -0.0012(14) 0.001(3)
C21 0.027(9) 0.025(12) 0.046(13) 0.014(11) -0.006(10) -0.001(6)
C22 0.022(5) 0.040(14) 0.046(10) 0.012(10) -0.002(8) -0.003(6)
C23 0.023(6) 0.031(12) 0.043(11) 0.002(9) -0.003(8) 0.008(6)
C24 0.028(9) 0.026(12) 0.031(11) -0.021(10) 0.007(8) 0.000(6)
S3 0.0218(14) 0.0494(19) 0.0160(12) -0.0008(12) -0.0009(10) 0.0065(12)
C9 0.027(6) 0.056(8) 0.027(6) 0.002(6) -0.005(5) 0.007(6)
C10 0.055(8) 0.062(9) 0.032(7) 0.001(6) -0.009(6) 0.010(7)
C11 0.052(8) 0.074(9) 0.030(7) -0.005(7) 0.003(6) 0.006(7)
C12 0.050(8) 0.066(9) 0.025(6) 0.013(6) 0.017(6) 0.019(7)
C29 0.025(11) 0.11(6) 0.013(9) -0.009(14) -0.001(8) -0.030(19)
C30 0.032(13) 0.13(7) 0.049(14) -0.01(2) 0.003(11) -0.02(2)
Cu9 0.041(18) 0.06(2) 0.027(15) 0.000 0.002(12) 0.000

loop_
_atom_type_symbol
_atom_type_description
_atom_type_scat_dispersion_real
_atom_type_scat_dispersion_imag
_atom_type_scat_source
C C 0.0181 0.0091 'International Tables Vol C Tables 4.2.6.8 and 6.1.1.4'
H H 0.0000 0.0000 'International Tables Vol C Tables 4.2.6.8 and 6.1.1.4'
N N 0.0311 0.0180 'International Tables Vol C Tables 4.2.6.8 and 6.1.1.4'
S S 0.3331 0.5567 'International Tables Vol C Tables 4.2.6.8 and 6.1.1.4'
Cu Cu -1.9646 0.5888 'International Tables Vol C Tables 4.2.6.8 and 6.1.1.4'
I I -0.3257 6.8362 'International Tables Vol C Tables 4.2.6.8 and 6.1.1.4'

loop_
_geom_angle_atom_site_label_1
_geom_angle_atom_site_label_2
_geom_angle_atom_site_label_3
_geom_angle
_geom_angle_site_symmetry_1
_geom_angle_site_symmetry_3
Cu2 I1 Cu1 63.67(6) . .
Cu3 I2 Cu4 60.87(6) . .
Cu3 I2 Cu4 60.87(6) . 4_565
Cu4 I2 Cu4 59.17(8) . 4_565
Cu4 I3 Cu4 60.63(8) . 4_565
Cu5 I4 Cu4 97.58(7) . 4_565
Cu5 I4 Cu3 60.73(7) . .
Cu4 I4 Cu3 60.81(7) 4_565 .
Cu6 I5 Cu7 60.39(6) . 4_565
Cu6 I5 Cu7 60.39(6) . .
Cu7 I5 Cu7 58.99(9) 4_565 .
Cu9 I6 Cu7 60.8(5) . .
Cu9 I6 Cu7 60.8(5) . 4_565
Cu7 I6 Cu7 60.93(10) . 4_565
Cu8 I7 Cu7 92.70(8) . 4_565
Cu8 I7 Cu6 58.61(7) . .
Cu7 I7 Cu6 60.51(7) 4_565 .
Cu8 I7 Cu9 37.1(6) . .
Cu7 I7 Cu9 59.2(6) 4_565 .
Cu6 I7 Cu9 57.9(5) . .
S1 Cu1 S2 99.08(15) . .
S1 Cu1 I1 111.39(7) . 4_565
S2 Cu1 I1 108.62(7) . 4_565
S1 Cu1 I1 111.39(7) . .
S2 Cu1 I1 108.62(7) . .
I1 Cu1 I1 116.29(9) 4_565 .
S1 Cu1 Cu2 133.87(14) . .
S2 Cu1 Cu2 127.05(14) . .
I1 Cu1 Cu2 58.14(4) 4_565 .
I1 Cu1 Cu2 58.14(4) . .
S5 Cu2 S6 98.96(17) . .
S5 Cu2 I1 110.06(7) . .
S6 Cu2 I1 114.0(6) . .
S5 Cu2 I1 110.06(7) . 4_565
S6 Cu2 I1 106.0(6) . 4_565
I1 Cu2 I1 116.36(9) . 4_565
S5 Cu2 Cu1 130.76(14) . .
S6 Cu2 Cu1 130.11(16) . .
I1 Cu2 Cu1 58.18(5) . .
I1 Cu2 Cu1 58.18(5) 4_565 .
S1 Cu3 I2 104.61(13) . .
S1 Cu3 I4 106.95(8) . .
I2 Cu3 I4 111.91(6) . .
S1 Cu3 I4 106.95(8) . 4_565
I2 Cu3 I4 111.91(6) . 4_565
I4 Cu3 I4 113.82(10) . 4_565
S1 Cu3 Cu5 103.88(14) . .
I2 Cu3 Cu5 151.51(11) . .
I4 Cu3 Cu5 58.80(5) . .
I4 Cu3 Cu5 58.80(5) 4_565 .
S1 Cu3 Cu4 145.00(8) . .
I2 Cu3 Cu4 60.55(6) . .
I4 Cu3 Cu4 108.03(9) . .
I4 Cu3 Cu4 58.99(5) 4_565 .
Cu5 Cu3 Cu4 95.13(9) . .
S1 Cu3 Cu4 145.00(8) . 4_565
I2 Cu3 Cu4 60.55(6) . 4_565
I4 Cu3 Cu4 58.98(5) . 4_565
I4 Cu3 Cu4 108.03(9) 4_565 4_565
Cu5 Cu3 Cu4 95.13(9) . 4_565
Cu4 Cu3 Cu4 58.97(9) . 4_565
S3 Cu4 I3 108.54(9) 3_665 .
S3 Cu4 I4 111.81(10) 3_665 4_565
I3 Cu4 I4 111.84(7) . 4_565
S3 Cu4 Cu4 137.43(8) 3_665 4_565
I3 Cu4 Cu4 59.69(4) . 4_565
I4 Cu4 Cu4 110.30(5) 4_565 4_565
S3 Cu4 I2 98.04(9) 3_665 .
I3 Cu4 I2 114.57(7) . .
I4 Cu4 I2 111.26(6) 4_565 .
Cu4 Cu4 I2 60.41(4) 4_565 .
S3 Cu4 Cu3 141.87(11) 3_665 .
I3 Cu4 Cu3 108.69(8) . .
I4 Cu4 Cu3 60.20(6) 4_565 .
Cu4 Cu4 Cu3 60.52(5) 4_565 .
I2 Cu4 Cu3 58.58(6) . .
S2 Cu5 S4 105.39(19) . .
S2 Cu5 I4 103.93(8) . .
S4 Cu5 I4 124.26(17) . .
S2 Cu5 I4 103.93(8) . 4_565
S4 Cu5 I4 100.39(16) . 4_565
I4 Cu5 I4 116.91(11) . 4_565
S2 Cu5 Cu3 97.82(14) . .
S4 Cu5 Cu3 153.23(18) . .
I4 Cu5 Cu3 60.47(6) . .
I4 Cu5 Cu3 60.47(6) 4_565 .
S5 Cu6 Cu8 104.55(14) . .
S5 Cu6 Cu9 142.7(7) . .
Cu8 Cu6 Cu9 38.1(6) . .
S5 Cu6 I5 106.73(13) . .
Cu8 Cu6 I5 148.72(12) . .
Cu9 Cu6 I5 110.6(7) . .
S5 Cu6 I7 104.74(8) . 4_565
Cu8 Cu6 I7 59.79(5) . 4_565
Cu9 Cu6 I7 61.48(16) . 4_565
I5 Cu6 I7 111.19(6) . 4_565
S5 Cu6 I7 104.74(8) . .
Cu8 Cu6 I7 59.79(5) . .
Cu9 Cu6 I7 61.48(16) . .
I5 Cu6 I7 111.19(6) . .
I7 Cu6 I7 117.29(10) 4_565 .
S5 Cu6 Cu7 146.04(8) . 4_565
Cu8 Cu6 Cu7 92.48(10) . 4_565
Cu9 Cu6 Cu7 59.9(5) . 4_565
I5 Cu6 Cu7 60.80(7) . 4_565
I7 Cu6 Cu7 109.22(10) 4_565 4_565
I7 Cu6 Cu7 58.99(6) . 4_565
S5 Cu6 Cu7 146.04(9) . .
Cu8 Cu6 Cu7 92.48(10) . .
Cu9 Cu6 Cu7 59.9(5) . .
I5 Cu6 Cu7 60.80(7) . .
I7 Cu6 Cu7 58.99(6) 4_565 .
I7 Cu6 Cu7 109.22(10) . .
Cu7 Cu6 Cu7 59.26(11) 4_565 .
S3 Cu7 I6 105.47(10) . .
S3 Cu7 I7 109.03(12) . 4_565
I6 Cu7 I7 113.31(7) . 4_565
S3 Cu7 Cu9 149.0(5) . .
I6 Cu7 Cu9 59.5(6) . .
I7 Cu7 Cu9 61.6(5) 4_565 .
S3 Cu7 Cu7 139.51(9) . 4_565
I6 Cu7 Cu7 59.54(5) . 4_565
I7 Cu7 Cu7 111.42(5) 4_565 4_565
Cu9 Cu7 Cu7 59.9(3) . 4_565
S3 Cu7 Cu6 145.95(11) . .
I6 Cu7 Cu6 108.32(9) . .
I7 Cu7 Cu6 60.50(6) 4_565 .
Cu9 Cu7 Cu6 58.7(6) . .
Cu7 Cu7 Cu6 60.37(6) 4_565 .
S3 Cu7 I5 102.96(10) . .
I6 Cu7 I5 114.51(9) . .
I7 Cu7 I5 110.77(7) 4_565 .
Cu9 Cu7 I5 108.0(5) . .
Cu7 Cu7 I5 60.50(5) 4_565 .
Cu6 Cu7 I5 58.81(7) . .
Cu9 Cu8 N1 83.3(11) . .
Cu9 Cu8 S6 169.3(10) . .
N1 Cu8 S6 105.8(5) . .
Cu9 Cu8 Cu6 71.1(10) . .
N1 Cu8 Cu6 153.6(5) . .
S6 Cu8 Cu6 99.06(16) . .
Cu9 Cu8 I7 73.7(4) . .
N1 Cu8 I7 118.1(6) . .
S6 Cu8 I7 105.9(6) . .
Cu6 Cu8 I7 61.60(6) . .
Cu9 Cu8 I7 73.7(4) . 4_565
N1 Cu8 I7 105.4(7) . 4_565
S6 Cu8 I7 98.1(6) . 4_565
Cu6 Cu8 I7 61.60(6) . 4_565
I7 Cu8 I7 120.76(11) . 4_565
C4 S1 C1 94.4(7) . .
C4 S1 Cu3 110.8(18) . .
C1 S1 Cu3 104.8(16) . .
C4 S1 Cu1 112.5(18) . .
C1 S1 Cu1 113.9(15) . .
Cu3 S1 Cu1 117.83(17) . .
C2 C1 S1 105.1(12) . .
C2 C1 H1A 110.7 . .
S1 C1 H1A 110.7 . .
C2 C1 H1B 110.7 . .
S1 C1 H1B 110.7 . .
H1A C1 H1B 108.8 . .
C3 C2 C1 109.5(17) . .
C3 C2 H2A 109.8 . .
C1 C2 H2A 109.8 . .
C3 C2 H2B 109.8 . .
C1 C2 H2B 109.8 . .
H2A C2 H2B 108.2 . .
C4 C3 C2 105.9(17) . .
C4 C3 H3A 110.6 . .
C2 C3 H3A 110.6 . .
C4 C3 H3B 110.6 . .
C2 C3 H3B 110.6 . .
H3A C3 H3B 108.7 . .
C3 C4 S1 106.9(13) . .
C3 C4 H4A 110.3 . .
S1 C4 H4A 110.3 . .
C3 C4 H4B 110.3 . .
S1 C4 H4B 110.3 . .
H4A C4 H4B 108.6 . .
C8 S2 C5 94.9(8) . .
C8 S2 Cu5 102.9(10) . .
C5 S2 Cu5 112.3(12) . .
C8 S2 Cu1 110.9(11) . .
C5 S2 Cu1 110.8(12) . .
Cu5 S2 Cu1 121.40(18) . .
C6 C5 S2 104.2(12) . .
C6 C5 H5A 110.9 . .
S2 C5 H5A 110.9 . .
C6 C5 H5B 110.9 . .
S2 C5 H5B 110.9 . .
H5A C5 H5B 108.9 . .
C7 C6 C5 109.0(15) . .
C7 C6 H6A 109.9 . .
C5 C6 H6A 109.9 . .
C7 C6 H6B 109.9 . .
C5 C6 H6B 109.9 . .
H6A C6 H6B 108.3 . .
C6 C7 C8 106.2(15) . .
C6 C7 H7A 110.5 . .
C8 C7 H7A 110.5 . .
C6 C7 H7B 110.5 . .
C8 C7 H7B 110.5 . .
H7A C7 H7B 108.7 . .
C7 C8 S2 106.3(12) . .
C7 C8 H8A 110.5 . .
S2 C8 H8A 110.5 . .
C7 C8 H8B 110.5 . .
S2 C8 H8B 110.5 . .
H8A C8 H8B 108.7 . .
C16 S4 C13 94.8(9) . .
C16 S4 Cu5 109.5(12) . .
C13 S4 Cu5 101.5(10) . .
C14 C13 S4 102.7(12) . .
C14 C13 H13A 111.2 . .
S4 C13 H13A 111.2 . .
C14 C13 H13B 111.2 . .
S4 C13 H13B 111.2 . .
H13A C13 H13B 109.1 . .
C15 C14 C13 107.5(16) . .
C15 C14 H14A 110.2 . .
C13 C14 H14A 110.2 . .
C15 C14 H14B 110.2 . .
C13 C14 H14B 110.2 . .
H14A C14 H14B 108.5 . .
C14 C15 C16 106.0(14) . .
C14 C15 H15A 110.5 . .
C16 C15 H15A 110.5 . .
C14 C15 H15B 110.5 . .
C16 C15 H15B 110.5 . .
H15A C15 H15B 108.7 . .
C15 C16 S4 106.7(12) . .
C15 C16 H16A 110.4 . .
S4 C16 H16A 110.4 . .
C15 C16 H16B 110.4 . .
S4 C16 H16B 110.4 . .
H16A C16 H16B 108.6 . .
C20 S5 C17 94.8(7) . .
C20 S5 Cu6 112.9(11) . .
C17 S5 Cu6 103.1(13) . .
C20 S5 Cu2 111.2(12) . .
C17 S5 Cu2 114.9(13) . .
Cu6 S5 Cu2 117.51(18) . .
C18 C17 S5 104.1(12) . .
C18 C17 H17A 110.9 . .
S5 C17 H17A 110.9 . .
C18 C17 H17B 110.9 . .
S5 C17 H17B 110.9 . .
H17A C17 H17B 109.0 . .
C19 C18 C17 110.3(15) . .
C19 C18 H18A 109.6 . .
C17 C18 H18A 109.6 . .
C19 C18 H18B 109.6 . .
C17 C18 H18B 109.6 . .
H18A C18 H18B 108.1 . .
C18 C19 C20 106.5(14) . .
C18 C19 H19A 110.4 . .
C20 C19 H19A 110.4 . .
C18 C19 H19B 110.4 . .
C20 C19 H19B 110.4 . .
H19A C19 H19B 108.6 . .
C19 C20 S5 107.5(11) . .
C19 C20 H20A 110.2 . .
S5 C20 H20A 110.2 . .
C19 C20 H20B 110.2 . .
S5 C20 H20B 110.2 . .
H20A C20 H20B 108.5 . .
C24 S6 C21 95.0(8) . .
C24 S6 Cu2 114.8(11) . .
C21 S6 Cu2 108.5(12) . .
C24 S6 Cu8 108.7(11) . .
C21 S6 Cu8 107.6(13) . .
Cu2 S6 Cu8 119.3(3) . .
C22 C21 S6 104.1(12) . .
C22 C21 H21A 110.9 . .
S6 C21 H21A 110.9 . .
C22 C21 H21B 110.9 . .
S6 C21 H21B 110.9 . .
H21A C21 H21B 109.0 . .
C23 C22 C21 108.5(14) . .
C23 C22 H22A 110.0 . .
C21 C22 H22A 110.0 . .
C23 C22 H22B 110.0 . .
C21 C22 H22B 110.0 . .
H22A C22 H22B 108.4 . .
C24 C23 C22 105.0(14) . .
C24 C23 H23A 110.7 . .
C22 C23 H23A 110.7 . .
C24 C23 H23B 110.7 . .
C22 C23 H23B 110.7 . .
H23A C23 H23B 108.8 . .
C23 C24 S6 105.7(11) . .
C23 C24 H24A 110.6 . .
S6 C24 H24A 110.6 . .
C23 C24 H24B 110.6 . .
S6 C24 H24B 110.6 . .
H24A C24 H24B 108.7 . .
C12 S3 C9 94.3(5) . .
C12 S3 Cu7 107.7(6) . .
C9 S3 Cu7 109.3(5) . .
C12 S3 Cu4 107.4(5) . 3_665
C9 S3 Cu4 111.0(5) . 3_665
Cu7 S3 Cu4 123.27(13) . 3_665
C10 C9 S3 105.2(8) . .
C10 C9 H9A 110.7 . .
S3 C9 H9A 110.7 . .
C10 C9 H9B 110.7 . .
S3 C9 H9B 110.7 . .
H9A C9 H9B 108.8 . .
C11 C10 C9 108.8(11) . .
C11 C10 H10A 109.9 . .
C9 C10 H10A 109.9 . .
C11 C10 H10B 109.9 . .
C9 C10 H10B 109.9 . .
H10A C10 H10B 108.3 . .
C10 C11 C12 107.9(10) . .
C10 C11 H11A 110.1 . .
C12 C11 H11A 110.1 . .
C10 C11 H11B 110.1 . .
C12 C11 H11B 110.1 . .
H11A C11 H11B 108.4 . .
C11 C12 S3 106.7(8) . .
C11 C12 H12A 110.4 . .
S3 C12 H12A 110.4 . .
C11 C12 H12B 110.4 . .
S3 C12 H12B 110.4 . .
H12A C12 H12B 108.6 . .
N1 C29 C30 176(5) . .
C29 C30 H30A 109.5 . .
C29 C30 H30B 109.5 . .
H30A C30 H30B 109.5 . .
C29 C30 H30C 109.5 . .
H30A C30 H30C 109.5 . .
H30B C30 H30C 109.5 . .
C29 N1 Cu8 168(2) . .
Cu8 Cu9 I6 178.4(16) . .
Cu8 Cu9 Cu6 70.7(9) . .
I6 Cu9 Cu6 110.8(11) . .
Cu8 Cu9 Cu7 121.5(12) . .
I6 Cu9 Cu7 59.8(6) . .
Cu6 Cu9 Cu7 61.4(6) . .
Cu8 Cu9 Cu7 121.5(12) . 4_565
I6 Cu9 Cu7 59.8(6) . 4_565
Cu6 Cu9 Cu7 61.4(6) . 4_565
Cu7 Cu9 Cu7 60.3(7) . 4_565
Cu8 Cu9 I7 69.2(6) . .
I6 Cu9 I7 111.5(7) . .
Cu6 Cu9 I7 60.6(5) . .
Cu7 Cu9 I7 109.7(10) . .
Cu7 Cu9 I7 59.2(4) 4_565 .
Cu8 Cu9 I7 69.2(6) . 4_565
I6 Cu9 I7 111.5(7) . 4_565
Cu6 Cu9 I7 60.6(5) . 4_565
Cu7 Cu9 I7 59.2(4) . 4_565
Cu7 Cu9 I7 109.7(10) 4_565 4_565
I7 Cu9 I7 115.7(10) . 4_565

loop_
_geom_bond_atom_site_label_1
_geom_bond_atom_site_label_2
_geom_bond_distance
_geom_bond_site_symmetry_2
I1 Cu2 2.6098(14) .
I1 Cu1 2.6109(14) .
I2 Cu3 2.638(3) .
I2 Cu4 2.6920(19) .
I2 Cu4 2.6920(19) 4_565
I3 Cu4 2.6333(19) .
I3 Cu4 2.6333(19) 4_565
I4 Cu5 2.6388(18) .
I4 Cu4 2.6509(18) 4_565
I4 Cu3 2.6841(16) .
I5 Cu6 2.637(3) .
I5 Cu7 2.691(2) 4_565
I5 Cu7 2.691(2) .
I6 Cu9 2.61(3) .
I6 Cu7 2.614(2) .
I6 Cu7 2.614(2) 4_565
I7 Cu8 2.6330(16) .
I7 Cu7 2.639(2) 4_565
I7 Cu6 2.6803(16) .
I7 Cu9 2.703(15) .
Cu1 S1 2.333(4) .
Cu1 S2 2.358(4) .
Cu1 I1 2.6109(14) 4_565
Cu1 Cu2 2.754(3) .
Cu2 S5 2.333(4) .
Cu2 S6 2.348(6) .
Cu2 I1 2.6098(14) 4_565
Cu3 S1 2.328(4) .
Cu3 I4 2.6841(16) 4_565
Cu3 Cu5 2.691(4) .
Cu3 Cu4 2.700(3) .
Cu3 Cu4 2.700(3) 4_565
Cu4 S3 2.312(4) 3_665
Cu4 I4 2.6509(18) 4_565
Cu4 Cu4 2.658(4) 4_565
Cu5 S2 2.343(4) .
Cu5 S4 2.343(7) .
Cu5 I4 2.6388(18) 4_565
Cu6 S5 2.307(4) .
Cu6 Cu8 2.601(4) .
Cu6 Cu9 2.61(3) .
Cu6 I7 2.6802(16) 4_565
Cu6 Cu7 2.680(3) 4_565
Cu6 Cu7 2.680(3) .
Cu7 S3 2.310(4) .
Cu7 I7 2.639(2) 4_565
Cu7 Cu9 2.64(3) .
Cu7 Cu7 2.650(5) 4_565
Cu8 Cu9 1.70(3) .
Cu8 N1 2.014(17) .
Cu8 S6 2.361(6) .
Cu8 I7 2.6330(16) 4_565
S1 C4 1.837(17) .
S1 C1 1.842(17) .
C1 C2 1.525(19) .
C1 H1A 0.9900 .
C1 H1B 0.9900 .
C2 C3 1.523(18) .
C2 H2A 0.9900 .
C2 H2B 0.9900 .
C3 C4 1.517(19) .
C3 H3A 0.9900 .
C3 H3B 0.9900 .
C4 H4A 0.9900 .
C4 H4B 0.9900 .
S2 C8 1.832(17) .
S2 C5 1.849(17) .
C5 C6 1.530(19) .
C5 H5A 0.9900 .
C5 H5B 0.9900 .
C6 C7 1.516(19) .
C6 H6A 0.9900 .
C6 H6B 0.9900 .
C7 C8 1.520(18) .
C7 H7A 0.9900 .
C7 H7B 0.9900 .
C8 H8A 0.9900 .
C8 H8B 0.9900 .
S4 C16 1.839(16) .
S4 C13 1.845(16) .
C13 C14 1.536(19) .
C13 H13A 0.9900 .
C13 H13B 0.9900 .
C14 C15 1.52(2) .
C14 H14A 0.9900 .
C14 H14B 0.9900 .
C15 C16 1.526(18) .
C15 H15A 0.9900 .
C15 H15B 0.9900 .
C16 H16A 0.9900 .
C16 H16B 0.9900 .
S5 C20 1.839(17) .
S5 C17 1.844(17) .
C17 C18 1.524(19) .
C17 H17A 0.9900 .
C17 H17B 0.9900 .
C18 C19 1.517(18) .
C18 H18A 0.9900 .
C18 H18B 0.9900 .
C19 C20 1.518(18) .
C19 H19A 0.9900 .
C19 H19B 0.9900 .
C20 H20A 0.9900 .
C20 H20B 0.9900 .
S6 C24 1.832(16) .
S6 C21 1.842(16) .
C21 C22 1.530(19) .
C21 H21A 0.9900 .
C21 H21B 0.9900 .
C22 C23 1.526(19) .
C22 H22A 0.9900 .
C22 H22B 0.9900 .
C23 C24 1.517(18) .
C23 H23A 0.9900 .
C23 H23B 0.9900 .
C24 H24A 0.9900 .
C24 H24B 0.9900 .
S3 C12 1.838(11) .
S3 C9 1.842(11) .
S3 Cu4 2.312(4) 3_665
C9 C10 1.520(15) .
C9 H9A 0.9900 .
C9 H9B 0.9900 .
C10 C11 1.501(16) .
C10 H10A 0.9900 .
C10 H10B 0.9900 .
C11 C12 1.524(15) .
C11 H11A 0.9900 .
C11 H11B 0.9900 .
C12 H12A 0.9900 .
C12 H12B 0.9900 .
C29 N1 1.08(3) .
C29 C30 1.40(4) .
C30 H30A 0.9800 .
C30 H30B 0.9800 .
C30 H30C 0.9800 .
Cu9 Cu7 2.64(3) 4_565
Cu9 I7 2.704(15) 4_565

loop_
_geom_torsion_atom_site_label_1
_geom_torsion_atom_site_label_2
_geom_torsion_atom_site_label_3
_geom_torsion_atom_site_label_4
_geom_torsion
_geom_torsion_site_symmetry_1
_geom_torsion_site_symmetry_4
C4 S1 C1 C2 -10.2(17) . .
Cu3 S1 C1 C2 103(3) . .
Cu1 S1 C1 C2 -127(2) . .
S1 C1 C2 C3 34(3) . .
C1 C2 C3 C4 -46(4) . .
C2 C3 C4 S1 36(3) . .
C1 S1 C4 C3 -15(2) . .
Cu3 S1 C4 C3 -123(3) . .
Cu1 S1 C4 C3 103(3) . .
C8 S2 C5 C6 11.7(18) . .
Cu5 S2 C5 C6 -94.5(19) . .
Cu1 S2 C5 C6 126.2(19) . .
S2 C5 C6 C7 -36(3) . .
C5 C6 C7 C8 48(3) . .
C6 C7 C8 S2 -37(2) . .
C5 S2 C8 C7 14.5(16) . .
Cu5 S2 C8 C7 128.7(18) . .
Cu1 S2 C8 C7 -100.0(18) . .
C16 S4 C13 C14 21(2) . .
Cu5 S4 C13 C14 -90.1(18) . .
S4 C13 C14 C15 -44(3) . .
C13 C14 C15 C16 51(2) . .
C14 C15 C16 S4 -32(2) . .
C13 S4 C16 C15 6(2) . .
Cu5 S4 C16 C15 110(2) . .
C20 S5 C17 C18 15(2) . .
Cu6 S5 C17 C18 -100(2) . .
Cu2 S5 C17 C18 131(2) . .
S5 C17 C18 C19 -36(3) . .
C17 C18 C19 C20 45(3) . .
C18 C19 C20 S5 -31(2) . .
C17 S5 C20 C19 9.5(19) . .
Cu6 S5 C20 C19 116(2) . .
Cu2 S5 C20 C19 -110(2) . .
C24 S6 C21 C22 -10.2(18) . .
Cu2 S6 C21 C22 -128.5(17) . .
Cu8 S6 C21 C22 101.2(19) . .
S6 C21 C22 C23 36(2) . .
C21 C22 C23 C24 -50(3) . .
C22 C23 C24 S6 40(2) . .
C21 S6 C24 C23 -17.4(17) . .
Cu2 S6 C24 C23 95.6(17) . .
Cu8 S6 C24 C23 -127.8(17) . .
C12 S3 C9 C10 -15.3(12) . .
Cu7 S3 C9 C10 -125.7(9) . .
Cu4 S3 C9 C10 95.2(10) 3_665 .
S3 C9 C10 C11 36.6(15) . .
C9 C10 C11 C12 -45.2(18) . .
C10 C11 C12 S3 31.7(17) . .
C9 S3 C12 C11 -9.1(13) . .
Cu7 S3 C12 C11 102.7(11) . .
Cu4 S3 C12 C11 -122.6(11) 3_665 .
N1 Cu8 Cu9 Cu6 -173.1(7) . .
S6 Cu8 Cu9 Cu6 -25(4) . .
I7 Cu8 Cu9 Cu6 64.9(3) . .
I7 Cu8 Cu9 Cu6 -64.9(3) 4_565 .
N1 Cu8 Cu9 Cu7 -137.1(10) . .
S6 Cu8 Cu9 Cu7 12(4) . .
Cu6 Cu8 Cu9 Cu7 36.1(8) . .
I7 Cu8 Cu9 Cu7 101.0(11) . .
I7 Cu8 Cu9 Cu7 -28.9(5) 4_565 .
N1 Cu8 Cu9 Cu7 150.8(10) . 4_565
S6 Cu8 Cu9 Cu7 -61(3) . 4_565
Cu6 Cu8 Cu9 Cu7 -36.1(8) . 4_565
I7 Cu8 Cu9 Cu7 28.9(5) . 4_565
I7 Cu8 Cu9 Cu7 -101.0(11) 4_565 4_565
N1 Cu8 Cu9 I7 121.9(7) . .
S6 Cu8 Cu9 I7 -89(4) . .
Cu6 Cu8 Cu9 I7 -64.9(3) . .
I7 Cu8 Cu9 I7 -129.9(5) 4_565 .
N1 Cu8 Cu9 I7 -108.2(7) . 4_565
S6 Cu8 Cu9 I7 40(4) . 4_565
Cu6 Cu8 Cu9 I7 64.9(3) . 4_565
I7 Cu8 Cu9 I7 129.9(5) . 4_565
